data_1566862
loop_
_publ_author_name
'Peel, Andrew J.'
'Terzopoulos, Alexandros'
'Jethwa, Rajesh B.'
'Choudhury, Dipanjana'
'Niu, Hao-Che'
'Bond, Andrew D.'
'Slaughter, Jonathan'
'Wright, Dominic S.'

_publ_section_title
;
 A chiral phosphazane reagent strategy for the determination of
 enantiomeric excess of amines
;
_journal_name_full 'Chemical Science'
_journal_paper_doi 10.1039/D2SC01692C
_journal_year 2022
_chemical_absolute_configuration ad
_chemical_formula_moiety 'C26 H45 N3 O P2'
_chemical_formula_sum 'C26 H45 N3 O P2'
_chemical_formula_weight 477.59
_space_group_crystal_system orthorhombic
_space_group_IT_number 19
_space_group_name_Hall 'P 2ac 2ab'
_space_group_name_H-M_alt 'P 21 21 21'
_atom_sites_solution_hydrogens mixed
_atom_sites_solution_primary dual
_atom_sites_solution_secondary difmap
_audit_creation_method SHELXL-2018/3
_audit_update_record
;
2021-08-26 deposited with the CCDC.	2022-04-12 downloaded from the CCDC.
;
_cell_angle_alpha 90
_cell_angle_beta 90
_cell_angle_gamma 90
_cell_formula_units_Z 4
_cell_length_a 9.30350(10)
_cell_length_b 15.6398(3)
_cell_length_c 19.0287(4)
_cell_measurement_reflns_used 11196
_cell_measurement_temperature 180(2)
_cell_measurement_theta_max 27.48
_cell_measurement_theta_min 1.00
_cell_volume 2768.77(8)
_computing_cell_refinement 'HKL Scalepack (Otwinowski & Minor, 1997)'
_computing_data_collection 'COLLECT (Nonius, 1999)'
_computing_data_reduction 'HKL Denzo and Scalepack (Otwinowski & Minor, 1997)'
_computing_molecular_graphics 'Mercury (Macrae et al., 2008)'
_computing_publication_material SHELXL
_computing_structure_refinement 'SHELXL (Sheldrick, 2015)'
_computing_structure_solution 'SHELXT (Sheldrick, 2015)'
_diffrn_ambient_temperature 180(2)
_diffrn_measured_fraction_theta_full 0.995
_diffrn_measured_fraction_theta_max 0.995
_diffrn_measurement_device_type 'Nonius KappaCCD'
_diffrn_measurement_method '\w and \f-scans'
_diffrn_radiation_type MoK\a
_diffrn_radiation_wavelength 0.71073
_diffrn_reflns_av_R_equivalents 0.0402
_diffrn_reflns_av_unetI/netI 0.0544
_diffrn_reflns_Laue_measured_fraction_full 0.995
_diffrn_reflns_Laue_measured_fraction_max 0.995
_diffrn_reflns_limit_h_max 12
_diffrn_reflns_limit_h_min -11
_diffrn_reflns_limit_k_max 20
_diffrn_reflns_limit_k_min -15
_diffrn_reflns_limit_l_max 24
_diffrn_reflns_limit_l_min -24
_diffrn_reflns_number 19153
_diffrn_reflns_point_group_measured_fraction_full 0.996
_diffrn_reflns_point_group_measured_fraction_max 0.983
_diffrn_reflns_theta_full 25.242
_diffrn_reflns_theta_max 27.481
_diffrn_reflns_theta_min 3.568
_diffrn_source 'fine-focus sealed tube'
_exptl_absorpt_coefficient_mu 0.179
_exptl_absorpt_correction_T_max 0.963
_exptl_absorpt_correction_T_min 0.862
_exptl_absorpt_correction_type multi-scan
_exptl_absorpt_process_details 'SORTAV (Blessing, 1995)'
_exptl_crystal_colour colourless
_exptl_crystal_density_diffrn 1.146
_exptl_crystal_description block
_exptl_crystal_F_000 1040
_exptl_crystal_size_max 0.460
_exptl_crystal_size_mid 0.320
_exptl_crystal_size_min 0.220
_refine_diff_density_max 0.189
_refine_diff_density_min -0.294
_refine_diff_density_rms 0.037
_refine_ls_abs_structure_details
;
Flack x determined using 1836 quotients [(I+)-(I-)]/[(I+)+(I-)]
(Parsons, Flack and Wagner, Acta Cryst. B69 (2013) 249-259).
;
_refine_ls_abs_structure_Flack -0.04(3)
_refine_ls_extinction_method none
_refine_ls_goodness_of_fit_ref 1.005
_refine_ls_hydrogen_treatment mixed
_refine_ls_matrix_type full
_refine_ls_number_parameters 303
_refine_ls_number_reflns 6243
_refine_ls_number_restraints 0
_refine_ls_restrained_S_all 1.005
_refine_ls_R_factor_all 0.0531
_refine_ls_R_factor_gt 0.0364
_refine_ls_shift/su_max 0.001
_refine_ls_shift/su_mean 0.000
_refine_ls_structure_factor_coef Fsqd
_refine_ls_weighting_details 'w=1/[\s^2^(Fo^2^)+(0.0449P)^2^] where P=(Fo^2^+2Fc^2^)/3'
_refine_ls_weighting_scheme calc
_refine_ls_wR_factor_gt 0.0783
_refine_ls_wR_factor_ref 0.0819
_reflns_Friedel_coverage 0.757
_reflns_Friedel_fraction_full 0.996
_reflns_Friedel_fraction_max 0.968
_reflns_number_gt 4988
_reflns_number_total 6243
_reflns_threshold_expression 'I > 2\s(I)'
_cod_data_source_file d2sc01692c3.cif
_cod_data_source_block 4S
_cod_database_code 1566862
_cambridge_user_name 'Andrew Peel'
_cambridge_user_crsid ajp208
_cambridge_supervisor_name 'Dominic Wright'
_cambridge_supervisor_crsid dsw1000
_cambridge_crystallographer_name 'Andrew Bond'
_cambridge_crystallographer_crsid adb29
_cambridge_sample_id AJP532A
_cambridge_data_id DW_K1_0048
_shelx_space_group_comment
;
The symmetry employed for this shelxl refinement is uniquely defined
by the following loop, which should always be used as a source of
symmetry information in preference to the above space-group names.
They are only intended as comments.
;
_shelx_estimated_absorpt_t_min 0.922
_shelx_estimated_absorpt_t_max 0.962

loop_
_space_group_symop_operation_xyz
'x, y, z'
'-x+1/2, -y, z+1/2'
'-x, y+1/2, -z+1/2'
'x+1/2, -y+1/2, -z'

loop_
_atom_site_label
_atom_site_type_symbol
_atom_site_fract_x
_atom_site_fract_y
_atom_site_fract_z
_atom_site_U_iso_or_equiv
_atom_site_adp_type
_atom_site_occupancy
_atom_site_site_symmetry_order
_atom_site_calc_flag
_atom_site_refinement_flags_posn
_atom_site_refinement_flags_adp
_atom_site_refinement_flags_occupancy
_atom_site_disorder_assembly
_atom_site_disorder_group
P1 P 0.40873(6) 0.68331(4) 0.53304(3) 0.02912(16) Uani 1 1 d . . . . .
P2 P 0.19333(6) 0.58441(4) 0.56467(3) 0.02737(15) Uani 1 1 d . . . . .
O1 O 0.23553(15) 0.48312(10) 0.57715(8) 0.0298(4) Uani 1 1 d . . . . .
N1 N 0.2919(2) 0.61265(13) 0.49334(9) 0.0294(4) Uani 1 1 d . . . . .
N2 N 0.32649(19) 0.64001(12) 0.60688(9) 0.0276(4) Uani 1 1 d . . . . .
C1 C 0.2649(2) 0.59658(16) 0.41771(11) 0.0311(5) Uani 1 1 d . . . . .
C2 C 0.1072(3) 0.56997(19) 0.40837(13) 0.0421(7) Uani 1 1 d . . . . .
H2A H 0.087628 0.519176 0.436958 0.063 Uiso 1 1 calc R U . . .
H2B H 0.088998 0.556929 0.358794 0.063 Uiso 1 1 calc R U . . .
H2C H 0.044423 0.616836 0.423398 0.063 Uiso 1 1 calc R U . . .
C3 C 0.2929(3) 0.67792(18) 0.37616(12) 0.0402(6) Uani 1 1 d . . . . .
H3A H 0.391087 0.697745 0.385169 0.060 Uiso 1 1 calc R U . . .
H3B H 0.224419 0.722163 0.390651 0.060 Uiso 1 1 calc R U . . .
H3C H 0.281140 0.666288 0.325883 0.060 Uiso 1 1 calc R U . . .
C4 C 0.3637(3) 0.5253(2) 0.39261(14) 0.0514(8) Uani 1 1 d . . . . .
H4A H 0.464050 0.543581 0.397326 0.077 Uiso 1 1 calc R U . . .
H4B H 0.343198 0.512491 0.343208 0.077 Uiso 1 1 calc R U . . .
H4C H 0.347636 0.474031 0.421112 0.077 Uiso 1 1 calc R U . . .
C5 C 0.3066(3) 0.68524(16) 0.67477(11) 0.0301(5) Uani 1 1 d . . . . .
C6 C 0.4509(3) 0.71987(19) 0.69940(14) 0.0424(7) Uani 1 1 d . . . . .
H6A H 0.519852 0.672728 0.703394 0.064 Uiso 1 1 calc R U . . .
H6B H 0.439288 0.747361 0.745331 0.064 Uiso 1 1 calc R U . . .
H6C H 0.486605 0.761817 0.665353 0.064 Uiso 1 1 calc R U . . .
C7 C 0.2524(3) 0.62021(19) 0.72802(12) 0.0442(7) Uani 1 1 d . . . . .
H7A H 0.318695 0.571545 0.729779 0.066 Uiso 1 1 calc R U . . .
H7B H 0.156748 0.600245 0.714056 0.066 Uiso 1 1 calc R U . . .
H7C H 0.246932 0.646943 0.774519 0.066 Uiso 1 1 calc R U . . .
C8 C 0.1986(3) 0.7586(2) 0.66695(15) 0.0505(7) Uani 1 1 d . . . . .
H8A H 0.106347 0.735893 0.650514 0.076 Uiso 1 1 calc R U . . .
H8B H 0.235151 0.800203 0.632814 0.076 Uiso 1 1 calc R U . . .
H8C H 0.185136 0.786717 0.712514 0.076 Uiso 1 1 calc R U . . .
C9 C 0.1201(2) 0.42639(15) 0.59929(11) 0.0276(5) Uani 1 1 d . . . . .
H9A H 0.025337 0.452988 0.587536 0.033 Uiso 1 1 calc R U . . .
C10 C 0.1247(3) 0.40508(17) 0.67889(12) 0.0357(6) Uani 1 1 d . . . . .
H10A H 0.212214 0.428752 0.701202 0.043 Uiso 1 1 calc R U . . .
H10B H 0.038908 0.427696 0.703419 0.043 Uiso 1 1 calc R U . . .
C11 C 0.1264(3) 0.30703(18) 0.67969(12) 0.0364(6) Uani 1 1 d . . . . .
H11A H 0.091314 0.280988 0.724510 0.044 Uiso 1 1 calc R U . . .
C12 C 0.0358(3) 0.28386(16) 0.61436(13) 0.0333(6) Uani 1 1 d . . . . .
C13 C 0.1307(2) 0.33860(15) 0.56408(12) 0.0278(5) Uani 1 1 d . . . . .
C14 C 0.2827(2) 0.30340(16) 0.57890(13) 0.0362(6) Uani 1 1 d . . . . .
H14A H 0.356933 0.347355 0.569672 0.043 Uiso 1 1 calc R U . . .
H14B H 0.303020 0.252472 0.549641 0.043 Uiso 1 1 calc R U . . .
C15 C 0.2777(3) 0.27954(18) 0.65846(13) 0.0447(7) Uani 1 1 d . . . . .
H15A H 0.291793 0.217386 0.665517 0.054 Uiso 1 1 calc R U . . .
H15B H 0.351628 0.311152 0.685411 0.054 Uiso 1 1 calc R U . . .
C16 C -0.1217(3) 0.31319(19) 0.61883(13) 0.0414(6) Uani 1 1 d . . . . .
H16A H -0.173970 0.276421 0.651783 0.062 Uiso 1 1 calc R U . . .
H16B H -0.166099 0.309313 0.572238 0.062 Uiso 1 1 calc R U . . .
H16C H -0.125370 0.372509 0.635314 0.062 Uiso 1 1 calc R U . . .
C17 C 0.0351(3) 0.18831(16) 0.59715(14) 0.0447(7) Uani 1 1 d . . . . .
H17A H -0.007877 0.156602 0.636289 0.067 Uiso 1 1 calc R U . . .
H17B H 0.133931 0.168622 0.589723 0.067 Uiso 1 1 calc R U . . .
H17C H -0.021288 0.178485 0.554395 0.067 Uiso 1 1 calc R U . . .
C18 C 0.0911(3) 0.33806(17) 0.48601(12) 0.0365(6) Uani 1 1 d . . . . .
H18A H 0.159214 0.373725 0.459883 0.055 Uiso 1 1 calc R U . . .
H18B H -0.006359 0.360761 0.480040 0.055 Uiso 1 1 calc R U . . .
H18C H 0.094942 0.279343 0.468127 0.055 Uiso 1 1 calc R U . . .
N3 N 0.5720(2) 0.63929(14) 0.52787(11) 0.0332(5) Uani 1 1 d . . . . .
H3 H 0.644(3) 0.6717(19) 0.5145(13) 0.042(8) Uiso 1 1 d . . . . .
C19 C 0.6135(2) 0.55053(17) 0.54278(12) 0.0345(6) Uani 1 1 d . . . . .
H19A H 0.527897 0.513603 0.533414 0.041 Uiso 1 1 calc R U . . .
C20 C 0.7329(3) 0.5222(2) 0.49304(14) 0.0529(8) Uani 1 1 d . . . . .
H20A H 0.699095 0.526412 0.444380 0.079 Uiso 1 1 calc R U . . .
H20B H 0.759349 0.462883 0.503361 0.079 Uiso 1 1 calc R U . . .
H20C H 0.816966 0.559176 0.499396 0.079 Uiso 1 1 calc R U . . .
C21 C 0.6576(2) 0.53661(17) 0.61882(13) 0.0329(6) Uani 1 1 d . . . . .
C22 C 0.7744(3) 0.57987(19) 0.64732(14) 0.0415(6) Uani 1 1 d . . . . .
H22A H 0.827898 0.618349 0.618899 0.050 Uiso 1 1 calc R U . . .
C23 C 0.8136(3) 0.5673(2) 0.71718(15) 0.0518(8) Uani 1 1 d . . . . .
H23A H 0.892597 0.597770 0.736472 0.062 Uiso 1 1 calc R U . . .
C24 C 0.7381(4) 0.5109(2) 0.75804(15) 0.0606(9) Uani 1 1 d . . . . .
H24A H 0.765129 0.502062 0.805625 0.073 Uiso 1 1 calc R U . . .
C25 C 0.6223(3) 0.4667(2) 0.73014(16) 0.0563(8) Uani 1 1 d . . . . .
H25A H 0.570288 0.427392 0.758414 0.068 Uiso 1 1 calc R U . . .
C26 C 0.5829(3) 0.48014(19) 0.66098(14) 0.0436(7) Uani 1 1 d . . . . .
H26A H 0.503029 0.450009 0.642141 0.052 Uiso 1 1 calc R U . . .

loop_
_atom_site_aniso_label
_atom_site_aniso_U_11
_atom_site_aniso_U_22
_atom_site_aniso_U_33
_atom_site_aniso_U_23
_atom_site_aniso_U_13
_atom_site_aniso_U_12
P1 0.0315(3) 0.0261(3) 0.0297(3) 0.0011(3) 0.0014(3) -0.0029(3)
P2 0.0267(3) 0.0270(3) 0.0285(3) 0.0008(3) -0.0004(3) -0.0009(3)
O1 0.0275(8) 0.0251(9) 0.0369(9) 0.0025(7) 0.0015(7) -0.0032(6)
N1 0.0333(10) 0.0291(11) 0.0257(9) 0.0033(8) -0.0010(8) -0.0045(9)
N2 0.0295(10) 0.0268(11) 0.0266(10) -0.0028(8) 0.0014(8) -0.0022(8)
C1 0.0371(12) 0.0324(14) 0.0236(11) 0.0012(10) -0.0026(10) -0.0003(11)
C2 0.0451(14) 0.0470(18) 0.0341(13) 0.0035(13) -0.0104(12) -0.0049(13)
C3 0.0464(15) 0.0455(17) 0.0285(13) 0.0055(12) -0.0013(12) -0.0030(13)
C4 0.0611(18) 0.053(2) 0.0407(15) -0.0124(14) -0.0082(14) 0.0168(15)
C5 0.0323(12) 0.0278(13) 0.0301(12) -0.0056(10) 0.0015(10) 0.0000(11)
C6 0.0450(15) 0.0455(18) 0.0366(14) -0.0127(13) 0.0019(12) -0.0063(13)
C7 0.0555(15) 0.0436(17) 0.0337(13) -0.0068(13) 0.0118(13) -0.0088(13)
C8 0.0567(17) 0.0482(19) 0.0467(16) -0.0129(14) -0.0023(15) 0.0131(15)
C9 0.0249(11) 0.0282(13) 0.0296(12) 0.0010(11) 0.0023(9) -0.0028(10)
C10 0.0436(14) 0.0351(16) 0.0285(12) -0.0020(11) 0.0024(11) -0.0069(12)
C11 0.0495(15) 0.0332(15) 0.0266(12) 0.0052(11) -0.0027(11) -0.0091(12)
C12 0.0413(14) 0.0276(14) 0.0310(12) 0.0007(11) -0.0004(11) -0.0057(11)
C13 0.0289(11) 0.0272(14) 0.0272(11) -0.0012(10) -0.0003(10) -0.0034(9)
C14 0.0359(13) 0.0305(14) 0.0422(14) -0.0025(11) -0.0001(12) 0.0035(11)
C15 0.0507(17) 0.0355(16) 0.0477(16) 0.0067(13) -0.0165(14) 0.0005(13)
C16 0.0396(14) 0.0446(17) 0.0400(14) 0.0037(13) 0.0039(12) -0.0127(13)
C17 0.0622(16) 0.0283(15) 0.0434(15) 0.0036(13) -0.0060(13) -0.0114(13)
C18 0.0432(14) 0.0375(16) 0.0287(13) -0.0011(10) -0.0011(11) -0.0058(12)
N3 0.0303(10) 0.0341(12) 0.0351(11) 0.0038(10) 0.0053(9) -0.0058(9)
C19 0.0288(12) 0.0369(15) 0.0378(14) -0.0040(11) 0.0016(11) -0.0004(10)
C20 0.0434(16) 0.076(2) 0.0395(15) -0.0081(15) 0.0004(13) 0.0154(15)
C21 0.0282(13) 0.0352(15) 0.0353(13) -0.0026(11) 0.0008(11) 0.0065(11)
C22 0.0363(14) 0.0411(16) 0.0470(15) -0.0012(13) -0.0012(12) 0.0047(13)
C23 0.0428(15) 0.061(2) 0.0512(17) -0.0110(16) -0.0129(14) 0.0093(15)
C24 0.071(2) 0.075(3) 0.0358(15) 0.0016(16) -0.0031(16) 0.0294(19)
C25 0.064(2) 0.060(2) 0.0457(17) 0.0109(16) 0.0141(16) 0.0108(17)
C26 0.0377(14) 0.0463(18) 0.0468(16) 0.0011(13) 0.0063(13) 0.0029(13)

loop_
_atom_type_symbol
_atom_type_description
_atom_type_scat_dispersion_real
_atom_type_scat_dispersion_imag
_atom_type_scat_source
C C 0.0033 0.0016 'International Tables Vol C Tables 4.2.6.8 and 6.1.1.4'
H H 0.0000 0.0000 'International Tables Vol C Tables 4.2.6.8 and 6.1.1.4'
N N 0.0061 0.0033 'International Tables Vol C Tables 4.2.6.8 and 6.1.1.4'
O O 0.0106 0.0060 'International Tables Vol C Tables 4.2.6.8 and 6.1.1.4'
P P 0.1023 0.0942 'International Tables Vol C Tables 4.2.6.8 and 6.1.1.4'

loop_
_geom_angle_atom_site_label_1
_geom_angle_atom_site_label_2
_geom_angle_atom_site_label_3
_geom_angle
_geom_angle_site_symmetry_1
_geom_angle_site_symmetry_3
_geom_angle_publ_flag
N3 P1 N1 106.45(10) . . ?
N3 P1 N2 106.71(10) . . ?
N1 P1 N2 80.03(9) . . ?
O1 P2 N1 103.69(9) . . ?
O1 P2 N2 104.35(9) . . ?
N1 P2 N2 81.48(9) . . ?
C9 O1 P2 116.85(13) . . ?
C1 N1 P2 129.85(15) . . ?
C1 N1 P1 129.86(15) . . ?
P2 N1 P1 99.04(9) . . ?
C5 N2 P2 124.04(15) . . ?
C5 N2 P1 124.96(16) . . ?
P2 N2 P1 97.88(9) . . ?
N1 C1 C3 109.51(19) . . ?
N1 C1 C4 109.06(19) . . ?
C3 C1 C4 110.2(2) . . ?
N1 C1 C2 108.69(18) . . ?
C3 C1 C2 109.3(2) . . ?
C4 C1 C2 110.0(2) . . ?
C1 C2 H2A 109.5 . . ?
C1 C2 H2B 109.5 . . ?
H2A C2 H2B 109.5 . . ?
C1 C2 H2C 109.5 . . ?
H2A C2 H2C 109.5 . . ?
H2B C2 H2C 109.5 . . ?
C1 C3 H3A 109.5 . . ?
C1 C3 H3B 109.5 . . ?
H3A C3 H3B 109.5 . . ?
C1 C3 H3C 109.5 . . ?
H3A C3 H3C 109.5 . . ?
H3B C3 H3C 109.5 . . ?
C1 C4 H4A 109.5 . . ?
C1 C4 H4B 109.5 . . ?
H4A C4 H4B 109.5 . . ?
C1 C4 H4C 109.5 . . ?
H4A C4 H4C 109.5 . . ?
H4B C4 H4C 109.5 . . ?
N2 C5 C7 107.60(19) . . ?
N2 C5 C6 109.14(19) . . ?
C7 C5 C6 109.0(2) . . ?
N2 C5 C8 110.73(19) . . ?
C7 C5 C8 110.4(2) . . ?
C6 C5 C8 110.0(2) . . ?
C5 C6 H6A 109.5 . . ?
C5 C6 H6B 109.5 . . ?
H6A C6 H6B 109.5 . . ?
C5 C6 H6C 109.5 . . ?
H6A C6 H6C 109.5 . . ?
H6B C6 H6C 109.5 . . ?
C5 C7 H7A 109.5 . . ?
C5 C7 H7B 109.5 . . ?
H7A C7 H7B 109.5 . . ?
C5 C7 H7C 109.5 . . ?
H7A C7 H7C 109.5 . . ?
H7B C7 H7C 109.5 . . ?
C5 C8 H8A 109.5 . . ?
C5 C8 H8B 109.5 . . ?
H8A C8 H8B 109.5 . . ?
C5 C8 H8C 109.5 . . ?
H8A C8 H8C 109.5 . . ?
H8B C8 H8C 109.5 . . ?
O1 C9 C13 111.87(17) . . ?
O1 C9 C10 113.14(18) . . ?
C13 C9 C10 103.46(19) . . ?
O1 C9 H9A 109.4 . . ?
C13 C9 H9A 109.4 . . ?
C10 C9 H9A 109.4 . . ?
C11 C10 C9 102.99(19) . . ?
C11 C10 H10A 111.2 . . ?
C9 C10 H10A 111.2 . . ?
C11 C10 H10B 111.2 . . ?
C9 C10 H10B 111.2 . . ?
H10A C10 H10B 109.1 . . ?
C15 C11 C10 106.8(2) . . ?
C15 C11 C12 102.9(2) . . ?
C10 C11 C12 102.8(2) . . ?
C15 C11 H11A 114.4 . . ?
C10 C11 H11A 114.4 . . ?
C12 C11 H11A 114.4 . . ?
C17 C12 C16 107.4(2) . . ?
C17 C12 C11 113.8(2) . . ?
C16 C12 C11 113.9(2) . . ?
C17 C12 C13 114.1(2) . . ?
C16 C12 C13 114.2(2) . . ?
C11 C12 C13 93.23(18) . . ?
C18 C13 C9 114.5(2) . . ?
C18 C13 C14 113.3(2) . . ?
C9 C13 C14 107.40(18) . . ?
C18 C13 C12 117.2(2) . . ?
C9 C13 C12 100.81(18) . . ?
C14 C13 C12 102.16(19) . . ?
C13 C14 C15 103.6(2) . . ?
C13 C14 H14A 111.0 . . ?
C15 C14 H14A 111.0 . . ?
C13 C14 H14B 111.0 . . ?
C15 C14 H14B 111.0 . . ?
H14A C14 H14B 109.0 . . ?
C11 C15 C14 102.5(2) . . ?
C11 C15 H15A 111.3 . . ?
C14 C15 H15A 111.3 . . ?
C11 C15 H15B 111.3 . . ?
C14 C15 H15B 111.3 . . ?
H15A C15 H15B 109.2 . . ?
C12 C16 H16A 109.5 . . ?
C12 C16 H16B 109.5 . . ?
H16A C16 H16B 109.5 . . ?
C12 C16 H16C 109.5 . . ?
H16A C16 H16C 109.5 . . ?
H16B C16 H16C 109.5 . . ?
C12 C17 H17A 109.5 . . ?
C12 C17 H17B 109.5 . . ?
H17A C17 H17B 109.5 . . ?
C12 C17 H17C 109.5 . . ?
H17A C17 H17C 109.5 . . ?
H17B C17 H17C 109.5 . . ?
C13 C18 H18A 109.5 . . ?
C13 C18 H18B 109.5 . . ?
H18A C18 H18B 109.5 . . ?
C13 C18 H18C 109.5 . . ?
H18A C18 H18C 109.5 . . ?
H18B C18 H18C 109.5 . . ?
C19 N3 P1 128.11(17) . . ?
C19 N3 H3 113.6(18) . . ?
P1 N3 H3 118.3(18) . . ?
N3 C19 C21 113.0(2) . . ?
N3 C19 C20 110.2(2) . . ?
C21 C19 C20 110.7(2) . . ?
N3 C19 H19A 107.6 . . ?
C21 C19 H19A 107.6 . . ?
C20 C19 H19A 107.6 . . ?
C19 C20 H20A 109.5 . . ?
C19 C20 H20B 109.5 . . ?
H20A C20 H20B 109.5 . . ?
C19 C20 H20C 109.5 . . ?
H20A C20 H20C 109.5 . . ?
H20B C20 H20C 109.5 . . ?
C26 C21 C22 118.6(2) . . ?
C26 C21 C19 120.6(2) . . ?
C22 C21 C19 120.8(2) . . ?
C21 C22 C23 120.6(3) . . ?
C21 C22 H22A 119.7 . . ?
C23 C22 H22A 119.7 . . ?
C24 C23 C22 119.9(3) . . ?
C24 C23 H23A 120.0 . . ?
C22 C23 H23A 120.0 . . ?
C23 C24 C25 120.2(3) . . ?
C23 C24 H24A 119.9 . . ?
C25 C24 H24A 119.9 . . ?
C26 C25 C24 119.7(3) . . ?
C26 C25 H25A 120.1 . . ?
C24 C25 H25A 120.1 . . ?
C21 C26 C25 121.1(3) . . ?
C21 C26 H26A 119.5 . . ?
C25 C26 H26A 119.5 . . ?

loop_
_geom_bond_atom_site_label_1
_geom_bond_atom_site_label_2
_geom_bond_distance
_geom_bond_site_symmetry_2
_geom_bond_publ_flag
P1 N3 1.671(2) . ?
P1 N1 1.724(2) . ?
P1 N2 1.7373(19) . ?
P1 P2 2.6021(8) . ?
P2 O1 1.6492(16) . ?
P2 N1 1.6967(19) . ?
P2 N2 1.7136(19) . ?
O1 C9 1.455(3) . ?
N1 C1 1.482(3) . ?
N2 C5 1.484(3) . ?
C1 C3 1.520(3) . ?
C1 C4 1.522(4) . ?
C1 C2 1.535(3) . ?
C2 H2A 0.9800 . ?
C2 H2B 0.9800 . ?
C2 H2C 0.9800 . ?
C3 H3A 0.9800 . ?
C3 H3B 0.9800 . ?
C3 H3C 0.9800 . ?
C4 H4A 0.9800 . ?
C4 H4B 0.9800 . ?
C4 H4C 0.9800 . ?
C5 C7 1.522(4) . ?
C5 C6 1.522(3) . ?
C5 C8 1.533(4) . ?
C6 H6A 0.9800 . ?
C6 H6B 0.9800 . ?
C6 H6C 0.9800 . ?
C7 H7A 0.9800 . ?
C7 H7B 0.9800 . ?
C7 H7C 0.9800 . ?
C8 H8A 0.9800 . ?
C8 H8B 0.9800 . ?
C8 H8C 0.9800 . ?
C9 C13 1.531(3) . ?
C9 C10 1.552(3) . ?
C9 H9A 1.0000 . ?
C10 C11 1.534(4) . ?
C10 H10A 0.9900 . ?
C10 H10B 0.9900 . ?
C11 C15 1.526(4) . ?
C11 C12 1.545(3) . ?
C11 H11A 1.0000 . ?
C12 C17 1.530(4) . ?
C12 C16 1.538(3) . ?
C12 C13 1.558(3) . ?
C13 C18 1.531(3) . ?
C13 C14 1.544(3) . ?
C14 C15 1.560(3) . ?
C14 H14A 0.9900 . ?
C14 H14B 0.9900 . ?
C15 H15A 0.9900 . ?
C15 H15B 0.9900 . ?
C16 H16A 0.9800 . ?
C16 H16B 0.9800 . ?
C16 H16C 0.9800 . ?
C17 H17A 0.9800 . ?
C17 H17B 0.9800 . ?
C17 H17C 0.9800 . ?
C18 H18A 0.9800 . ?
C18 H18B 0.9800 . ?
C18 H18C 0.9800 . ?
N3 C19 1.469(3) . ?
N3 H3 0.88(3) . ?
C19 C21 1.520(3) . ?
C19 C20 1.525(3) . ?
C19 H19A 1.0000 . ?
C20 H20A 0.9800 . ?
C20 H20B 0.9800 . ?
C20 H20C 0.9800 . ?
C21 C26 1.381(4) . ?
C21 C22 1.390(4) . ?
C22 C23 1.392(4) . ?
C22 H22A 0.9500 . ?
C23 C24 1.370(5) . ?
C23 H23A 0.9500 . ?
C24 C25 1.385(5) . ?
C24 H24A 0.9500 . ?
C25 C26 1.382(4) . ?
C25 H25A 0.9500 . ?
C26 H26A 0.9500 . ?

loop_
_geom_torsion_atom_site_label_1
_geom_torsion_atom_site_label_2
_geom_torsion_atom_site_label_3
_geom_torsion_atom_site_label_4
_geom_torsion
_geom_torsion_site_symmetry_1
_geom_torsion_site_symmetry_2
_geom_torsion_site_symmetry_3
_geom_torsion_site_symmetry_4
_geom_torsion_publ_flag
N1 P2 O1 C9 -141.92(14) . . . . ?
N2 P2 O1 C9 133.54(14) . . . . ?
P1 P2 O1 C9 176.24(12) . . . . ?
O1 P2 N1 C1 79.6(2) . . . . ?
N2 P2 N1 C1 -177.6(2) . . . . ?
P1 P2 N1 C1 -168.0(3) . . . . ?
O1 P2 N1 P1 -112.37(10) . . . . ?
N2 P2 N1 P1 -9.58(10) . . . . ?
N3 P1 N1 C1 -77.9(2) . . . . ?
N2 P1 N1 C1 177.5(2) . . . . ?
P2 P1 N1 C1 168.0(3) . . . . ?
N3 P1 N1 P2 114.11(11) . . . . ?
N2 P1 N1 P2 9.49(9) . . . . ?
O1 P2 N2 C5 -106.14(18) . . . . ?
N1 P2 N2 C5 151.81(19) . . . . ?
P1 P2 N2 C5 142.3(2) . . . . ?
O1 P2 N2 P1 111.53(9) . . . . ?
N1 P2 N2 P1 9.48(9) . . . . ?
N3 P1 N2 C5 104.47(19) . . . . ?
N1 P1 N2 C5 -151.21(19) . . . . ?
P2 P1 N2 C5 -141.8(2) . . . . ?
N3 P1 N2 P2 -113.69(10) . . . . ?
N1 P1 N2 P2 -9.37(9) . . . . ?
P2 N1 C1 C3 135.08(19) . . . . ?
P1 N1 C1 C3 -29.4(3) . . . . ?
P2 N1 C1 C4 -104.2(2) . . . . ?
P1 N1 C1 C4 91.3(3) . . . . ?
P2 N1 C1 C2 15.8(3) . . . . ?
P1 N1 C1 C2 -148.71(19) . . . . ?
P2 N2 C5 C7 56.5(3) . . . . ?
P1 N2 C5 C7 -171.10(16) . . . . ?
P2 N2 C5 C6 174.61(18) . . . . ?
P1 N2 C5 C6 -53.0(3) . . . . ?
P2 N2 C5 C8 -64.2(3) . . . . ?
P1 N2 C5 C8 68.2(3) . . . . ?
P2 O1 C9 C13 141.22(16) . . . . ?
P2 O1 C9 C10 -102.4(2) . . . . ?
O1 C9 C10 C11 -125.2(2) . . . . ?
C13 C9 C10 C11 -3.9(2) . . . . ?
C9 C10 C11 C15 75.3(2) . . . . ?
C9 C10 C11 C12 -32.7(2) . . . . ?
C15 C11 C12 C17 62.0(3) . . . . ?
C10 C11 C12 C17 172.9(2) . . . . ?
C15 C11 C12 C16 -174.4(2) . . . . ?
C10 C11 C12 C16 -63.5(3) . . . . ?
C15 C11 C12 C13 -56.1(2) . . . . ?
C10 C11 C12 C13 54.7(2) . . . . ?
O1 C9 C13 C18 -72.5(2) . . . . ?
C10 C9 C13 C18 165.39(19) . . . . ?
O1 C9 C13 C14 54.3(2) . . . . ?
C10 C9 C13 C14 -67.8(2) . . . . ?
O1 C9 C13 C12 160.80(17) . . . . ?
C10 C9 C13 C12 38.7(2) . . . . ?
C17 C12 C13 C18 60.5(3) . . . . ?
C16 C12 C13 C18 -63.6(3) . . . . ?
C11 C12 C13 C18 178.4(2) . . . . ?
C17 C12 C13 C9 -174.7(2) . . . . ?
C16 C12 C13 C9 61.3(2) . . . . ?
C11 C12 C13 C9 -56.7(2) . . . . ?
C17 C12 C13 C14 -64.0(2) . . . . ?
C16 C12 C13 C14 172.0(2) . . . . ?
C11 C12 C13 C14 53.9(2) . . . . ?
C18 C13 C14 C15 -160.3(2) . . . . ?
C9 C13 C14 C15 72.3(2) . . . . ?
C12 C13 C14 C15 -33.3(2) . . . . ?
C10 C11 C15 C14 -70.6(2) . . . . ?
C12 C11 C15 C14 37.3(3) . . . . ?
C13 C14 C15 C11 -2.1(2) . . . . ?
N1 P1 N3 C19 -45.4(2) . . . . ?
N2 P1 N3 C19 38.9(2) . . . . ?
P2 P1 N3 C19 -3.6(2) . . . . ?
P1 N3 C19 C21 -90.6(2) . . . . ?
P1 N3 C19 C20 145.01(19) . . . . ?
N3 C19 C21 C26 119.1(3) . . . . ?
C20 C19 C21 C26 -116.7(3) . . . . ?
N3 C19 C21 C22 -61.3(3) . . . . ?
C20 C19 C21 C22 62.8(3) . . . . ?
C26 C21 C22 C23 -0.9(4) . . . . ?
C19 C21 C22 C23 179.5(2) . . . . ?
C21 C22 C23 C24 1.0(4) . . . . ?
C22 C23 C24 C25 -0.4(4) . . . . ?
C23 C24 C25 C26 -0.3(5) . . . . ?
C22 C21 C26 C25 0.2(4) . . . . ?
C19 C21 C26 C25 179.7(3) . . . . ?
C24 C25 C26 C21 0.4(4) . . . . ?
